data_4118968
loop_
_publ_author_name
'Phillip J. Milner'
'Thomas J. Maimone'
'Mingjuan Su'
'Jiahao Chen'
'Peter M\"uller'
'Stephen L. Buchwald'

_publ_section_title
;
 Investigating the Dearomative Rearrangement of Biaryl Phosphine-Ligated
 Pd(II) Complexes
;
_journal_name_full 'Journal of the American Chemical Society'
_journal_page_first 19922
_journal_page_last 19934
_journal_paper_doi 10.1021/ja310351e
_journal_volume 134
_journal_year 2012
_chemical_formula_sum 'C39 H56 Cl2 F3 O5 P Pd S'
_chemical_formula_weight 902.17
_chemical_name_systematic
; 
 ? 
;
_space_group_IT_number 2
_symmetry_cell_setting triclinic
_symmetry_space_group_name_Hall '-P 1'
_symmetry_space_group_name_H-M 'P -1'
_atom_sites_solution_hydrogens geom
_atom_sites_solution_primary direct
_atom_sites_solution_secondary difmap
_audit_creation_method SHELXL-97
_cell_angle_alpha 107.799(2)
_cell_angle_beta 94.657(2)
_cell_angle_gamma 110.182(2)
_cell_formula_units_Z 2
_cell_length_a 11.2123(12)
_cell_length_b 12.6607(13)
_cell_length_c 16.4926(17)
_cell_measurement_reflns_used 9516
_cell_measurement_temperature 100(2)
_cell_measurement_theta_max 31.55
_cell_measurement_theta_min 2.36
_cell_volume 2046.1(4)
_computing_cell_refinement 'SAINT 7.46A (Bruker-AXS, 2011)'
_computing_data_collection 'APEX2 v2011.4.0 (Bruker-AXS, 2011)'
_computing_data_reduction 'SAINT 7.46A (Bruker-AXS, 2011)'
_computing_molecular_graphics 'Bruker SHELXTL'
_computing_publication_material 'Bruker SHELXTL'
_computing_structure_refinement 'SHELXL-97 (Sheldrick, 2008)'
_computing_structure_solution 'SHELXS-97 (Sheldrick, 2008)'
_diffrn_ambient_temperature 100(2)
_diffrn_detector_area_resol_mean 8.3
_diffrn_measured_fraction_theta_full 0.999
_diffrn_measured_fraction_theta_max 0.999
_diffrn_measurement_device_type 'Bruker Smart APEX2 CCD'
_diffrn_measurement_method '\f and \w scans'
_diffrn_radiation_monochromator 'Incoatech ImuS multilayer optics'
_diffrn_radiation_source 'ImuS micro-focus sealed tube'
_diffrn_radiation_type MoK\a
_diffrn_radiation_wavelength 0.71073
_diffrn_reflns_av_R_equivalents 0.0441
_diffrn_reflns_av_sigmaI/netI 0.0193
_diffrn_reflns_limit_h_max 16
_diffrn_reflns_limit_h_min -16
_diffrn_reflns_limit_k_max 18
_diffrn_reflns_limit_k_min -18
_diffrn_reflns_limit_l_max 24
_diffrn_reflns_limit_l_min -24
_diffrn_reflns_number 167281
_diffrn_reflns_theta_full 31.51
_diffrn_reflns_theta_max 31.51
_diffrn_reflns_theta_min 1.33
_exptl_absorpt_coefficient_mu 0.729
_exptl_absorpt_correction_T_max 0.9307
_exptl_absorpt_correction_T_min 0.8387
_exptl_absorpt_correction_type multi-scan
_exptl_absorpt_process_details 'SADABS (Sheldrick, 2009)'
_exptl_crystal_colour orange
_exptl_crystal_density_diffrn 1.464
_exptl_crystal_description plate
_exptl_crystal_F_000 936
_exptl_crystal_size_max 0.25
_exptl_crystal_size_mid 0.23
_exptl_crystal_size_min 0.10
_refine_diff_density_max 1.128
_refine_diff_density_min -0.919
_refine_diff_density_rms 0.085
_refine_ls_extinction_method none
_refine_ls_goodness_of_fit_ref 1.077
_refine_ls_hydrogen_treatment constr
_refine_ls_matrix_type full
_refine_ls_number_parameters 502
_refine_ls_number_reflns 13635
_refine_ls_number_restraints 54
_refine_ls_restrained_S_all 1.076
_refine_ls_R_factor_all 0.0362
_refine_ls_R_factor_gt 0.0325
_refine_ls_shift/su_max 0.001
_refine_ls_shift/su_mean 0.000
_refine_ls_structure_factor_coef Fsqd
_refine_ls_weighting_details 'calc w=1/[\s^2^(Fo^2^)+(0.0426P)^2^+1.9180P] where P=(Fo^2^+2Fc^2^)/3'
_refine_ls_weighting_scheme calc
_refine_ls_wR_factor_gt 0.0866
_refine_ls_wR_factor_ref 0.0896
_reflns_number_gt 12540
_reflns_number_total 13635
_reflns_threshold_expression >2sigma(I)
_cod_data_source_file ja310351e_si_001_06.cif
_cod_data_source_block x12078
_cod_database_code 4118968

loop_
_symmetry_equiv_pos_as_xyz
'x, y, z'
'-x, -y, -z'

loop_
_atom_site_label
_atom_site_type_symbol
_atom_site_fract_x
_atom_site_fract_y
_atom_site_fract_z
_atom_site_U_iso_or_equiv
_atom_site_adp_type
_atom_site_occupancy
_atom_site_symmetry_multiplicity
_atom_site_calc_flag
_atom_site_refinement_flags
_atom_site_disorder_assembly
_atom_site_disorder_group
Pd1 Pd 0.241405(11) 0.934872(10) 0.275057(8) 0.01405(4) Uani 0.9346(7) 1 d PD A 1
P1 P 0.22708(7) 1.11678(6) 0.33262(4) 0.01437(11) Uani 0.9346(7) 1 d PD A 1
Pd1A Pd 0.2453(2) 0.9724(2) 0.33599(15) 0.0268(7) Uani 0.0654(7) 1 d PDU A 2
P1A P 0.2435(14) 1.1559(10) 0.3547(8) 0.026(2) Uani 0.0654(7) 1 d PDU A 2
O1 O 0.27820(13) 1.36830(11) 0.33240(8) 0.0243(2) Uani 1 1 d . A 1
O2 O 0.44401(13) 1.10954(11) 0.06607(8) 0.0237(2) Uani 1 1 d . A 1
C1 C 0.05266(16) 1.09928(15) 0.32921(11) 0.0210(3) Uani 1 1 d . A 1
C2 C 0.02279(18) 1.21049(17) 0.33487(13) 0.0279(3) Uani 1 1 d . A 1
H2A H 0.0467 1.2355 0.2858 0.042 Uiso 1 1 calc R A 1
H2B H 0.0728 1.2763 0.3897 0.042 Uiso 1 1 calc R A 1
H2C H -0.0702 1.1908 0.3328 0.042 Uiso 1 1 calc R A 1
C3 C 0.00637(17) 1.05642(17) 0.40339(12) 0.0249(3) Uani 1 1 d . A 1
H3A H 0.0395 1.1250 0.4586 0.037 Uiso 1 1 calc R A 1
H3B H 0.0390 0.9952 0.4072 0.037 Uiso 1 1 calc R A 1
H3C H -0.0888 1.0218 0.3915 0.037 Uiso 1 1 calc R A 1
C4 C -0.02202(16) 1.00080(16) 0.24107(11) 0.0234(3) Uani 1 1 d . A 1
H4A H -0.1146 0.9862 0.2348 0.035 Uiso 1 1 calc R A 1
H4B H -0.0104 0.9265 0.2378 0.035 Uiso 1 1 calc R A 1
H4C H 0.0111 1.0267 0.1942 0.035 Uiso 1 1 calc R A 1
C5 C 0.33561(16) 1.21901(16) 0.44411(10) 0.0223(3) Uani 1 1 d . A 1
C6 C 0.3430(2) 1.13809(18) 0.49591(12) 0.0285(4) Uani 1 1 d . A 1
H6A H 0.3807 1.0820 0.4653 0.043 Uiso 1 1 calc R A 1
H6B H 0.2554 1.0925 0.5014 0.043 Uiso 1 1 calc R A 1
H6C H 0.3976 1.1882 0.5540 0.043 Uiso 1 1 calc R A 1
C7 C 0.28990(19) 1.31444(18) 0.49841(12) 0.0284(3) Uani 1 1 d . A 1
H7A H 0.3510 1.3615 0.5546 0.043 Uiso 1 1 calc R A 1
H7B H 0.2033 1.2745 0.5082 0.043 Uiso 1 1 calc R A 1
H7C H 0.2863 1.3681 0.4671 0.043 Uiso 1 1 calc R A 1
C8 C 0.47266(17) 1.28379(17) 0.43173(12) 0.0258(3) Uani 1 1 d . A 1
H8A H 0.5321 1.3286 0.4887 0.039 Uiso 1 1 calc R A 1
H8B H 0.4705 1.3398 0.4022 0.039 Uiso 1 1 calc R A 1
H8C H 0.5028 1.2243 0.3964 0.039 Uiso 1 1 calc R A 1
C11 C 0.29262(14) 1.18588(13) 0.25203(10) 0.0164(2) Uani 1 1 d . A 1
C12 C 0.31114(16) 1.30546(14) 0.26127(10) 0.0189(3) Uani 1 1 d . A 1
C13 C 0.36570(17) 1.35650(14) 0.20262(11) 0.0221(3) Uani 1 1 d . A 1
H13 H 0.3736 1.4358 0.2084 0.026 Uiso 1 1 calc R A 1
C14 C 0.40870(17) 1.29215(15) 0.13565(11) 0.0229(3) Uani 1 1 d . A 1
H14 H 0.4464 1.3274 0.0958 0.027 Uiso 1 1 calc R A 1
C15 C 0.39655(16) 1.17635(14) 0.12702(10) 0.0194(3) Uani 1 1 d . A 1
C16 C 0.33448(14) 1.12070(13) 0.18229(9) 0.0159(2) Uani 1 1 d . A 1
C17 C 0.2721(2) 1.48066(17) 0.33676(14) 0.0321(4) Uani 1 1 d . A 1
H17A H 0.3579 1.5365 0.3363 0.048 Uiso 1 1 calc R A 1
H17B H 0.2454 1.5147 0.3905 0.048 Uiso 1 1 calc R A 1
H17C H 0.2089 1.4679 0.2865 0.048 Uiso 1 1 calc R A 1
C18 C 0.5266(2) 1.17091(18) 0.01880(12) 0.0282(3) Uani 1 1 d . A 1
H18A H 0.4754 1.1923 -0.0198 0.042 Uiso 1 1 calc R A 1
H18B H 0.5646 1.1181 -0.0160 0.042 Uiso 1 1 calc R A 1
H18C H 0.5962 1.2443 0.0599 0.042 Uiso 1 1 calc R A 1
C21 C 0.31483(15) 0.99172(13) 0.16491(9) 0.0162(2) Uani 1 1 d . A 1
C22 C 0.19958(14) 0.89671(13) 0.10578(9) 0.0158(2) Uani 1 1 d . A 1
C23 C 0.17360(15) 0.77933(14) 0.10124(10) 0.0185(3) Uani 1 1 d . A 1
H23 H 0.0964 0.7164 0.0637 0.022 Uiso 1 1 calc R A 1
C24 C 0.25815(15) 0.75072(14) 0.15048(10) 0.0176(3) Uani 1 1 d . A 1
C25 C 0.37999(15) 0.84159(14) 0.19713(10) 0.0178(3) Uani 1 1 d . A 1
H25 H 0.4419 0.8210 0.2248 0.021 Uiso 1 1 calc R A 1
C26 C 0.41233(14) 0.96244(14) 0.20377(10) 0.0167(2) Uani 1 1 d . A 1
C27 C 0.10793(15) 0.92036(14) 0.04679(10) 0.0182(3) Uani 1 1 d . A 1
H27 H 0.1121 1.0037 0.0763 0.022 Uiso 1 1 calc R A 1
C28 C 0.15402(19) 0.91430(19) -0.03904(11) 0.0281(3) Uani 1 1 d . A 1
H28A H 0.2425 0.9748 -0.0269 0.042 Uiso 1 1 calc R A 1
H28B H 0.0958 0.9303 -0.0769 0.042 Uiso 1 1 calc R A 1
H28C H 0.1532 0.8339 -0.0681 0.042 Uiso 1 1 calc R A 1
C29 C -0.03410(16) 0.83221(16) 0.02650(12) 0.0244(3) Uani 1 1 d . A 1
H29A H -0.0432 0.7527 -0.0125 0.037 Uiso 1 1 calc R A 1
H29B H -0.0897 0.8615 -0.0017 0.037 Uiso 1 1 calc R A 1
H29C H -0.0601 0.8261 0.0808 0.037 Uiso 1 1 calc R A 1
C30 C 0.22752(16) 0.62231(14) 0.14530(11) 0.0216(3) Uani 1 1 d . A 1
H30 H 0.2835 0.6253 0.1970 0.026 Uiso 1 1 calc R A 1
C31 C 0.08566(19) 0.55592(17) 0.14786(15) 0.0310(4) Uani 1 1 d . A 1
H31A H 0.0642 0.6024 0.1998 0.047 Uiso 1 1 calc R A 1
H31B H 0.0734 0.4763 0.1498 0.047 Uiso 1 1 calc R A 1
H31C H 0.0287 0.5465 0.0956 0.047 Uiso 1 1 calc R A 1
C32 C 0.2650(2) 0.55586(16) 0.06375(13) 0.0297(4) Uani 1 1 d . A 1
H32A H 0.2110 0.5509 0.0119 0.045 Uiso 1 1 calc R A 1
H32B H 0.2514 0.4744 0.0621 0.045 Uiso 1 1 calc R A 1
H32C H 0.3567 0.5997 0.0651 0.045 Uiso 1 1 calc R A 1
C33 C 0.54671(15) 1.05550(14) 0.25235(11) 0.0197(3) Uani 1 1 d . A 1
H33 H 0.5428 1.1369 0.2689 0.024 Uiso 1 1 calc R A 1
C34 C 0.64332(17) 1.05098(18) 0.19203(12) 0.0269(3) Uani 1 1 d . A 1
H34A H 0.6514 0.9730 0.1768 0.040 Uiso 1 1 calc R A 1
H34B H 0.7283 1.1157 0.2218 0.040 Uiso 1 1 calc R A 1
H34C H 0.6120 1.0613 0.1389 0.040 Uiso 1 1 calc R A 1
C35 C 0.59543(17) 1.03982(16) 0.33594(11) 0.0243(3) Uani 1 1 d . A 1
H35A H 0.5296 1.0352 0.3718 0.036 Uiso 1 1 calc R A 1
H35B H 0.6763 1.1087 0.3686 0.036 Uiso 1 1 calc R A 1
H35C H 0.6115 0.9655 0.3208 0.036 Uiso 1 1 calc R A 1
C41 C 0.17003(16) 0.85058(15) 0.35592(10) 0.0198(3) Uani 1 1 d . A 1
C42 C 0.03779(16) 0.78291(15) 0.34409(11) 0.0214(3) Uani 1 1 d . A 1
H42 H -0.0241 0.7962 0.3099 0.026 Uiso 1 1 calc R A 1
C43 C -0.00415(17) 0.69592(15) 0.38205(11) 0.0235(3) Uani 1 1 d . A 1
H43 H -0.0944 0.6496 0.3731 0.028 Uiso 1 1 calc R A 1
C44 C 0.08523(18) 0.67653(16) 0.43288(11) 0.0253(3) Uani 1 1 d . A 1
H44 H 0.0564 0.6180 0.4594 0.030 Uiso 1 1 calc R A 1
C45 C 0.21758(18) 0.74357(15) 0.44471(11) 0.0239(3) Uani 1 1 d . A 1
H45 H 0.2792 0.7299 0.4788 0.029 Uiso 1 1 calc R A 1
C46 C 0.25971(17) 0.83016(16) 0.40691(11) 0.0228(3) Uani 1 1 d . A 1
H46 H 0.3500 0.8759 0.4157 0.027 Uiso 1 1 calc R A 1
S1 S 0.64523(4) 0.69132(4) 0.25116(3) 0.02257(8) Uani 1 1 d U . .
O3 O 0.7246(2) 0.81652(16) 0.28484(15) 0.0634(7) Uani 1 1 d U . .
O4 O 0.6876(2) 0.6180(2) 0.28739(12) 0.0531(5) Uani 1 1 d U . .
O5 O 0.50810(14) 0.66163(15) 0.24096(11) 0.0379(3) Uani 1 1 d U . .
C51 C 0.6699(2) 0.64261(19) 0.14025(13) 0.0325(4) Uani 1 1 d U . .
F1 F 0.6403(2) 0.7063(2) 0.09633(13) 0.0720(6) Uani 1 1 d U . .
F2 F 0.59560(18) 0.52834(15) 0.09665(10) 0.0651(5) Uani 1 1 d U . .
F3 F 0.79365(14) 0.65889(13) 0.13862(9) 0.0421(3) Uani 1 1 d U . .
C1S C 0.7205(2) 0.3879(2) 0.28553(17) 0.0417(5) Uani 1 1 d DU . .
H1S1 H 0.6365 0.3180 0.2601 0.050 Uiso 1 1 calc R . .
H1S2 H 0.7030 0.4621 0.2973 0.050 Uiso 1 1 calc R . .
Cl1 Cl 0.82283(9) 0.38317(7) 0.21063(5) 0.0633(2) Uani 1 1 d DU . .
Cl2 Cl 0.79075(6) 0.38547(6) 0.38393(4) 0.04385(13) Uani 1 1 d DU . .

loop_
_atom_site_aniso_label
_atom_site_aniso_U_11
_atom_site_aniso_U_22
_atom_site_aniso_U_33
_atom_site_aniso_U_23
_atom_site_aniso_U_13
_atom_site_aniso_U_12
Pd1 0.01471(6) 0.01539(6) 0.01637(7) 0.00890(4) 0.00517(4) 0.00765(4)
P1 0.0148(2) 0.0164(3) 0.0151(3) 0.0070(2) 0.00455(19) 0.0082(2)
Pd1A 0.0311(11) 0.0283(11) 0.0301(13) 0.0139(9) 0.0069(8) 0.0192(9)
P1A 0.037(6) 0.028(6) 0.031(6) 0.020(4) 0.018(5) 0.023(5)
O1 0.0337(6) 0.0207(5) 0.0255(6) 0.0088(5) 0.0117(5) 0.0168(5)
O2 0.0339(6) 0.0230(5) 0.0232(5) 0.0129(5) 0.0149(5) 0.0155(5)
C1 0.0188(7) 0.0263(7) 0.0247(7) 0.0128(6) 0.0076(6) 0.0127(6)
C2 0.0235(8) 0.0308(8) 0.0387(9) 0.0165(7) 0.0089(7) 0.0175(7)
C3 0.0241(7) 0.0297(8) 0.0270(8) 0.0136(7) 0.0129(6) 0.0130(7)
C4 0.0194(7) 0.0300(8) 0.0255(7) 0.0137(6) 0.0046(6) 0.0117(6)
C5 0.0225(7) 0.0277(8) 0.0181(7) 0.0079(6) 0.0042(5) 0.0115(6)
C6 0.0339(9) 0.0335(9) 0.0200(7) 0.0114(7) 0.0022(6) 0.0145(8)
C7 0.0325(9) 0.0327(9) 0.0211(7) 0.0057(7) 0.0078(6) 0.0170(7)
C8 0.0212(7) 0.0299(8) 0.0236(7) 0.0065(6) 0.0027(6) 0.0098(6)
C11 0.0170(6) 0.0170(6) 0.0183(6) 0.0089(5) 0.0046(5) 0.0079(5)
C12 0.0214(7) 0.0170(6) 0.0209(7) 0.0071(5) 0.0054(5) 0.0102(5)
C13 0.0285(8) 0.0166(6) 0.0258(7) 0.0111(6) 0.0076(6) 0.0107(6)
C14 0.0298(8) 0.0200(7) 0.0253(7) 0.0139(6) 0.0103(6) 0.0112(6)
C15 0.0239(7) 0.0195(7) 0.0189(6) 0.0089(5) 0.0066(5) 0.0109(6)
C16 0.0173(6) 0.0145(6) 0.0171(6) 0.0070(5) 0.0020(5) 0.0066(5)
C17 0.0466(11) 0.0226(8) 0.0342(9) 0.0084(7) 0.0120(8) 0.0224(8)
C18 0.0356(9) 0.0314(9) 0.0262(8) 0.0159(7) 0.0167(7) 0.0160(7)
C21 0.0187(6) 0.0153(6) 0.0167(6) 0.0072(5) 0.0033(5) 0.0081(5)
C22 0.0176(6) 0.0169(6) 0.0150(6) 0.0069(5) 0.0036(5) 0.0081(5)
C23 0.0188(6) 0.0164(6) 0.0201(6) 0.0072(5) 0.0005(5) 0.0068(5)
C24 0.0212(7) 0.0170(6) 0.0191(6) 0.0094(5) 0.0060(5) 0.0098(5)
C25 0.0195(6) 0.0179(6) 0.0198(6) 0.0087(5) 0.0050(5) 0.0096(5)
C26 0.0166(6) 0.0184(6) 0.0180(6) 0.0081(5) 0.0056(5) 0.0085(5)
C27 0.0199(6) 0.0196(6) 0.0181(6) 0.0088(5) 0.0022(5) 0.0100(5)
C28 0.0324(9) 0.0407(10) 0.0202(7) 0.0161(7) 0.0064(6) 0.0201(8)
C29 0.0205(7) 0.0252(7) 0.0277(8) 0.0112(6) -0.0011(6) 0.0088(6)
C30 0.0220(7) 0.0165(6) 0.0286(8) 0.0107(6) 0.0036(6) 0.0081(6)
C31 0.0277(8) 0.0228(8) 0.0455(11) 0.0173(8) 0.0107(8) 0.0081(7)
C32 0.0328(9) 0.0193(7) 0.0368(9) 0.0070(7) 0.0075(7) 0.0125(7)
C33 0.0171(6) 0.0181(6) 0.0233(7) 0.0072(5) 0.0025(5) 0.0067(5)
C34 0.0201(7) 0.0321(9) 0.0303(8) 0.0129(7) 0.0083(6) 0.0099(7)
C35 0.0226(7) 0.0235(7) 0.0247(7) 0.0069(6) -0.0010(6) 0.0094(6)
C41 0.0209(7) 0.0217(7) 0.0205(7) 0.0112(6) 0.0057(5) 0.0092(6)
C42 0.0211(7) 0.0252(7) 0.0210(7) 0.0109(6) 0.0059(5) 0.0099(6)
C43 0.0250(7) 0.0225(7) 0.0250(7) 0.0108(6) 0.0092(6) 0.0088(6)
C44 0.0320(8) 0.0246(8) 0.0240(7) 0.0127(6) 0.0077(6) 0.0128(7)
C45 0.0308(8) 0.0222(7) 0.0225(7) 0.0109(6) 0.0010(6) 0.0131(6)
C46 0.0219(7) 0.0243(7) 0.0244(7) 0.0121(6) 0.0032(6) 0.0090(6)
S1 0.02012(17) 0.02215(18) 0.02773(19) 0.00937(15) 0.00458(14) 0.01059(14)
O3 0.0533(11) 0.0281(8) 0.0790(14) -0.0055(8) 0.0391(10) -0.0029(7)
O4 0.0695(12) 0.0917(14) 0.0422(9) 0.0429(10) 0.0226(8) 0.0640(12)
O5 0.0217(6) 0.0484(9) 0.0525(9) 0.0286(8) 0.0113(6) 0.0139(6)
C51 0.0318(9) 0.0349(9) 0.0273(8) 0.0162(7) 0.0049(7) 0.0048(8)
F1 0.0718(12) 0.1163(16) 0.0665(11) 0.0746(12) 0.0239(9) 0.0429(12)
F2 0.0676(11) 0.0466(8) 0.0376(8) -0.0052(6) 0.0199(7) -0.0131(8)
F3 0.0384(7) 0.0445(7) 0.0417(7) 0.0123(6) 0.0194(6) 0.0146(6)
C1S 0.0357(11) 0.0399(11) 0.0517(13) 0.0266(10) 0.0058(9) 0.0089(9)
Cl1 0.0788(5) 0.0460(3) 0.0489(4) 0.0114(3) 0.0264(3) 0.0075(3)
Cl2 0.0349(3) 0.0494(3) 0.0533(3) 0.0330(3) 0.0094(2) 0.0106(2)

loop_
_atom_type_symbol
_atom_type_description
_atom_type_scat_dispersion_real
_atom_type_scat_dispersion_imag
_atom_type_scat_source
C C 0.0033 0.0016 'International Tables Vol C Tables 4.2.6.8 and 6.1.1.4'
H H 0.0000 0.0000 'International Tables Vol C Tables 4.2.6.8 and 6.1.1.4'
O O 0.0106 0.0060 'International Tables Vol C Tables 4.2.6.8 and 6.1.1.4'
F F 0.0171 0.0103 'International Tables Vol C Tables 4.2.6.8 and 6.1.1.4'
P P 0.1023 0.0942 'International Tables Vol C Tables 4.2.6.8 and 6.1.1.4'
S S 0.1246 0.1234 'International Tables Vol C Tables 4.2.6.8 and 6.1.1.4'
Cl Cl 0.1484 0.1585 'International Tables Vol C Tables 4.2.6.8 and 6.1.1.4'
Pd Pd -0.9988 1.0072 'International Tables Vol C Tables 4.2.6.8 and 6.1.1.4'

loop_
_geom_angle_atom_site_label_1
_geom_angle_atom_site_label_2
_geom_angle_atom_site_label_3
_geom_angle
C41 Pd1 C21 168.23(6)
C41 Pd1 P1 103.15(5)
C21 Pd1 P1 88.12(4)
C41 Pd1 C26 138.84(6)
C21 Pd1 C26 36.51(5)
P1 Pd1 C26 107.28(4)
C41 Pd1 C25 109.33(6)
C21 Pd1 C25 61.72(5)
P1 Pd1 C25 141.07(4)
C26 Pd1 C25 34.11(5)
C11 P1 C1 109.77(8)
C11 P1 C5 107.25(8)
C1 P1 C5 112.23(8)
C11 P1 Pd1 99.57(5)
C1 P1 Pd1 111.14(6)
C5 P1 Pd1 115.94(6)
C12 O1 C17 118.38(14)
C15 O2 C18 116.94(13)
C4 C1 C2 107.86(14)
C4 C1 C3 109.83(14)
C2 C1 C3 108.76(14)
C4 C1 P1 104.78(11)
C2 C1 P1 116.85(12)
C3 C1 P1 108.59(11)
C8 C5 C7 108.37(15)
C8 C5 C6 108.52(15)
C7 C5 C6 108.13(14)
C8 C5 P1 108.65(11)
C7 C5 P1 115.53(12)
C6 C5 P1 107.46(12)
C12 C11 C16 117.73(13)
C12 C11 P1 122.40(12)
C16 C11 P1 119.71(11)
O1 C12 C13 122.51(14)
O1 C12 C11 116.19(14)
C13 C12 C11 121.23(14)
C14 C13 C12 120.24(14)
C14 C13 H13 119.9
C12 C13 H13 119.9
C15 C14 C13 119.79(15)
C15 C14 H14 120.1
C13 C14 H14 120.1
O2 C15 C14 123.41(14)
O2 C15 C16 115.88(13)
C14 C15 C16 120.70(14)
C15 C16 C11 120.10(13)
C15 C16 C21 118.05(13)
C11 C16 C21 121.85(13)
C26 C21 C22 119.76(13)
C26 C21 C16 120.53(13)
C22 C21 C16 119.66(13)
C26 C21 Pd1 73.43(8)
C22 C21 Pd1 88.69(9)
C16 C21 Pd1 110.21(10)
C23 C22 C21 118.43(13)
C23 C22 C27 119.26(13)
C21 C22 C27 122.29(13)
C22 C23 C24 122.03(14)
C22 C23 H23 119.0
C24 C23 H23 119.0
C23 C24 C25 118.55(14)
C23 C24 C30 121.26(14)
C25 C24 C30 119.77(14)
C24 C25 C26 121.57(14)
C24 C25 Pd1 81.92(9)
C26 C25 Pd1 66.51(8)
C24 C25 H25 119.2
C26 C25 H25 119.2
Pd1 C25 H25 123.5
C25 C26 C21 117.92(14)
C25 C26 C33 119.13(13)
C21 C26 C33 122.94(13)
C25 C26 Pd1 79.38(9)
C21 C26 Pd1 70.06(8)
C33 C26 Pd1 120.03(10)
C22 C27 C29 113.77(13)
C22 C27 C28 109.28(13)
C29 C27 C28 109.00(14)
C22 C27 H27 108.2
C29 C27 H27 108.2
C28 C27 H27 108.2
C24 C30 C32 108.89(14)
C24 C30 C31 113.00(14)
C32 C30 C31 111.74(15)
C24 C30 H30 107.7
C32 C30 H30 107.7
C31 C30 H30 107.7
C26 C33 C34 109.61(13)
C26 C33 C35 113.33(13)
C34 C33 C35 109.79(14)
C26 C33 H33 108.0
C34 C33 H33 108.0
C35 C33 H33 108.0
C42 C41 C46 118.99(15)
C42 C41 Pd1 122.28(12)
C46 C41 Pd1 115.73(12)
C43 C42 C41 120.40(15)
C43 C42 H42 119.8
C41 C42 H42 119.8
C44 C43 C42 120.31(16)
C44 C43 H43 119.8
C42 C43 H43 119.8
C43 C44 C45 119.58(16)
C43 C44 H44 120.2
C45 C44 H44 120.2
C46 C45 C44 120.26(16)
C46 C45 H45 119.9
C44 C45 H45 119.9
C45 C46 C41 120.45(16)
C45 C46 H46 119.8
C41 C46 H46 119.8
O3 S1 O4 115.92(16)
O3 S1 O5 115.41(12)
O4 S1 O5 113.31(11)
O3 S1 C51 103.38(11)
O4 S1 C51 102.18(10)
O5 S1 C51 104.29(10)
F2 C51 F3 108.9(2)
F2 C51 F1 107.0(2)
F3 C51 F1 106.40(17)
F2 C51 S1 111.65(14)
F3 C51 S1 111.71(14)
F1 C51 S1 110.94(17)
Cl1 C1S Cl2 111.36(14)
Cl1 C1S H1S1 109.4
Cl2 C1S H1S1 109.4
Cl1 C1S H1S2 109.4
Cl2 C1S H1S2 109.4
H1S1 C1S H1S2 108.0

loop_
_geom_bond_atom_site_label_1
_geom_bond_atom_site_label_2
_geom_bond_distance
Pd1 C41 2.0030(16)
Pd1 C21 2.2648(15)
Pd1 P1 2.2747(7)
Pd1 C26 2.3091(15)
Pd1 C25 2.4746(15)
P1 C11 1.8703(17)
P1 C1 1.8848(17)
P1 C5 1.9058(18)
Pd1A P1A 2.257(11)
O1 C12 1.3594(19)
O1 C17 1.428(2)
O2 C15 1.3736(19)
O2 C18 1.435(2)
C1 C4 1.531(2)
C1 C2 1.534(2)
C1 C3 1.541(2)
C2 H2A 0.9800
C2 H2B 0.9800
C2 H2C 0.9800
C3 H3A 0.9800
C3 H3B 0.9800
C3 H3C 0.9800
C4 H4A 0.9800
C4 H4B 0.9800
C4 H4C 0.9800
C5 C8 1.536(2)
C5 C7 1.538(2)
C5 C6 1.539(3)
C6 H6A 0.9800
C6 H6B 0.9800
C6 H6C 0.9800
C7 H7A 0.9800
C7 H7B 0.9800
C7 H7C 0.9800
C8 H8A 0.9800
C8 H8B 0.9800
C8 H8C 0.9800
C11 C12 1.413(2)
C11 C16 1.414(2)
C12 C13 1.390(2)
C13 C14 1.387(2)
C13 H13 0.9500
C14 C15 1.385(2)
C14 H14 0.9500
C15 C16 1.403(2)
C16 C21 1.501(2)
C17 H17A 0.9800
C17 H17B 0.9800
C17 H17C 0.9800
C18 H18A 0.9800
C18 H18B 0.9800
C18 H18C 0.9800
C21 C26 1.433(2)
C21 C22 1.440(2)
C22 C23 1.389(2)
C22 C27 1.523(2)
C23 C24 1.407(2)
C23 H23 0.9500
C24 C25 1.409(2)
C24 C30 1.514(2)
C25 C26 1.412(2)
C25 H25 0.9500
C26 C33 1.517(2)
C27 C29 1.534(2)
C27 C28 1.535(2)
C27 H27 1.0000
C28 H28A 0.9800
C28 H28B 0.9800
C28 H28C 0.9800
C29 H29A 0.9800
C29 H29B 0.9800
C29 H29C 0.9800
C30 C32 1.529(3)
C30 C31 1.532(3)
C30 H30 1.0000
C31 H31A 0.9800
C31 H31B 0.9800
C31 H31C 0.9800
C32 H32A 0.9800
C32 H32B 0.9800
C32 H32C 0.9800
C33 C34 1.533(2)
C33 C35 1.536(2)
C33 H33 1.0000
C34 H34A 0.9800
C34 H34B 0.9800
C34 H34C 0.9800
C35 H35A 0.9800
C35 H35B 0.9800
C35 H35C 0.9800
C41 C42 1.395(2)
C41 C46 1.400(2)
C42 C43 1.392(2)
C42 H42 0.9500
C43 C44 1.388(2)
C43 H43 0.9500
C44 C45 1.394(3)
C44 H44 0.9500
C45 C46 1.386(2)
C45 H45 0.9500
C46 H46 0.9500
S1 O3 1.4218(17)
S1 O4 1.4288(16)
S1 O5 1.4333(15)
S1 C51 1.820(2)
C51 F2 1.319(2)
C51 F3 1.334(3)
C51 F1 1.337(3)
C1S Cl1 1.755(3)
C1S Cl2 1.759(2)
C1S H1S1 0.9900
C1S H1S2 0.9900
